data_1535151
loop_
_publ_author_name
'Mazej, Z.'
'Benkic, P.'
'Zemva, B.'
'Lutar, K.'

_publ_section_title
;
 Novel oxonium compounds of lanthanoids: synthesis of (H3 O)3 La2 F (As
 F6)8, and syntheses and crystal structures of (H3 O)8 La2 F (As F6)13 and
 (H3 O)4 La2 F (As F3)2 (As F6)9
;
_journal_name_full 'Journal of Fluorine Chemistry'
_journal_page_first 173
_journal_page_last 183
_journal_volume 112
_journal_year 2001
_chemical_formula_sum 'As13 F79 H24 La2 O8'
_chemical_name_systematic '(H3 O)8 La2 F (As F6)13'
_space_group_IT_number 14
_symmetry_space_group_name_Hall '-P 2ybc'
_symmetry_space_group_name_H-M 'P 1 21/c 1'
_cell_angle_alpha 90
_cell_angle_beta 109.31
_cell_angle_gamma 90
_cell_formula_units_Z 2
_cell_length_a 10.793
_cell_length_b 28.59
_cell_length_c 10.68
_cell_volume 3110.151
_citation_journal_id_ASTM JFLCAR
_cod_data_source_file Mazej_JFLCAR_2001_279.cif
_cod_data_source_block H24As13F79La2O8
_cod_original_formula_sum 'H24 As13 F79 La2 O8'
_cod_database_code 1535151

loop_
_symmetry_equiv_pos_as_xyz
x,y,z
-x,y+1/2,-z+1/2
-x,-y,-z
x,-y-1/2,z-1/2

loop_
_atom_site_label
_atom_site_type_symbol
_atom_site_fract_x
_atom_site_fract_y
_atom_site_fract_z
_atom_site_occupancy
_atom_site_U_iso_or_equiv
F2 F-1 0.9215 0.498 0.3351 1 0.0
F15 F-1 0.439 0.4287 0.3249 1 0.0
As1 As+5 0 0.5 0.5 1 0.0
F10 F-1 0.4829 0.5705 0.3257 1 0.0
F33 F-1 0.4854 0.2956 0.3891 1 0.0
O2 O-2 0.8731 0.6462 0.491 1 0.0
As6 As+5 0.57402 0.55515 0.22232 1 0.0
F24 F-1 0.6919 0.4168 0.1325 1 0.0
F8 F-1 0.7051 0.5833 0.3278 1 0.0
F19 F-1 0.8793 0.3383 0.7967 1 0.0
F23 F-1 0.5675 0.3581 0.1929 1 0.0
F13 F-1 0.1049 0.4382 0.19 1 0.0
F12 F-1 0.2837 0.4466 0.1081 1 0.0
F31 F-1 0.5944 0.3595 0.529 1 0.0
O4 O-2 0.2199 0.7299 0.0907 1 0.0
F20 F-1 0.9924 0.4491 0.8524 1 0.0
F5 F-1 0.5256 0.6048 0.1357 1 0.0
F35 F-1 -0.0318 0.2461 0.7782 1 0.0
F39 F-1 0.1709 0.2832 0.8216 1 0.0
F9 F-1 0.6236 0.5049 0.3186 1 0.0
F34 F-1 0.4772 0.251 0.5795 1 0.0
F17 F-1 0.8921 0.3968 0.9558 1 0.0
F30 F-1 0.5885 0.3161 0.7196 1 0.0
F27 F-1 0.8886 0.3808 0.2672 1 0.0
As2 As+5 0.09147 0.24269 0.71569 1 0.0
F16 F-1 0.2791 0.4915 0.2985 1 0.0
La1 La+3 0.64649 0.44348 0.52042 1 0.0
As5 As+5 0.53333 0.30438 0.55346 1 0.0
F40 F-1 0.0048 0.2033 0.6021 1 0.0
F11 F-1 0.2671 0.3755 0.2129 1 0.0
F18 F-1 1.0875 0.3727 0.9224 1 0.0
F28 F-1 0.7237 0.4028 0.3618 1 0.0
F26 F-1 0.7641 0.3221 0.3296 1 0.0
F21 F-1 0.7952 0.4139 0.7263 1 0.0
F36 F-1 0.2119 0.2379 0.6524 1 0.0
O1 O-2 0.3309 0.3273 0.0257 1 0.0
As4 As+5 0.9424 0.39268 0.82742 1 0.0
F29 F-1 0.3876 0.3294 0.5403 1 0.0
F32 F-1 0.6844 0.2821 0.5721 1 0.0
As7 As+5 0.72877 0.36754 0.22717 1 0.0
F6 F-1 0.6667 0.5377 0.1296 1 0.0
F3 F-1 1.0459 0.4438 0.4974 1 0.0
F7 F-1 0.441 0.5261 0.125 1 0.0
As3 As+5 0.26918 0.43272 0.25491 1 0.0
F22 F-1 0.991 0.3895 0.6976 1 0.0
F4 F-1 0.8555 0.4816 0.5271 1 0.0
F1 F-1 0.5 0.5 0.5 1 0.0
F37 F-1 0.1578 0.1996 0.8239 1 0.0
F25 F-1 0.7295 0.3346 0.0959 1 0.0
F38 F-1 0.0158 0.2853 0.6043 1 0.0
O3 O-2 0.1679 0.5199 0.9395 1 0.0
F14 F-1 0.2605 0.4195 0.4044 1 0.0
